data_7012103
loop_
_publ_author_name
'He, Zhicong'
'Craig, Donald C.'
'Colbran, Stephen B.'

_publ_section_title
;
 Structures and properties of 6-aryl substituted
 tris(2-pyridylmethyl)amine transition metal complexes
;
_journal_issue 22
_journal_name_full 'Journal of the Chemical Society, Dalton Transactions'
_journal_page_first 4224
_journal_paper_doi 10.1039/b207406k
_journal_year 2002
_chemical_formula_moiety 'C26 H26 Cl2 N4 O2 Zn'
_chemical_formula_sum 'C26 H26 Cl2 N4 O2 Zn'
_chemical_formula_weight 562.8
_space_group_IT_number 2
_symmetry_cell_setting triclinic
_symmetry_space_group_name_Hall '-P 1'
_symmetry_space_group_name_H-M 'P -1'
_atom_type_scat_source 'International Tables for X-ray Crystallography, Vol. IV'
_cell_angle_alpha 112.54(2)
_cell_angle_beta 100.09(2)
_cell_angle_gamma 90.97(3)
_cell_formula_units_Z 2
_cell_length_a 9.049(4)
_cell_length_b 11.144(5)
_cell_length_c 14.023(5)
_cell_measurement_reflns_used 25
_cell_measurement_temperature 294
_cell_measurement_theta_max 20
_cell_measurement_theta_min 18
_cell_volume 1280.4(10)
_diffrn_measurement_device_type 'Nonius CAD-4'
_diffrn_measurement_method \w--2\q
_diffrn_radiation_type 'Mo K\a'
_diffrn_radiation_wavelength 0.71073
_diffrn_reflns_av_R_equivalents 0.009
_diffrn_reflns_limit_h_max 10
_diffrn_reflns_limit_h_min -10
_diffrn_reflns_limit_k_max 0
_diffrn_reflns_limit_k_min -13
_diffrn_reflns_limit_l_max 16
_diffrn_reflns_limit_l_min -16
_diffrn_reflns_number 4595
_diffrn_reflns_theta_max 25
_diffrn_standards_decay_% 0
_diffrn_standards_interval_time 30min
_diffrn_standards_number 1
_exptl_absorpt_coefficient_mu 1.221
_exptl_absorpt_correction_T_max 0.84
_exptl_absorpt_correction_T_min 0.81
_exptl_absorpt_correction_type analytical
_exptl_absorpt_process_details '(DeMeulenaer & Tompa, 1965)'
_exptl_crystal_colour colourless
_exptl_crystal_density_diffrn 1.46
_exptl_crystal_density_method 'not measured'
_exptl_crystal_description plate
_exptl_crystal_F_000 580.0
_exptl_crystal_size_max 0.21
_exptl_crystal_size_mid 0.19
_exptl_crystal_size_min 0.11
_refine_diff_density_max 0.70
_refine_diff_density_min -0.51
_refine_ls_extinction_method none
_refine_ls_goodness_of_fit_ref 1.85
_refine_ls_hydrogen_treatment noref
_refine_ls_number_parameters 180
_refine_ls_number_reflns 3610
_refine_ls_R_factor_gt 0.034
_refine_ls_shift/su_max 0.015
_refine_ls_structure_factor_coef F
_refine_ls_weighting_details 'w = 1/[\s^2^(F) + 0.0004F^2^]'
_refine_ls_weighting_scheme calc
_refine_ls_wR_factor_ref 0.051
_reflns_number_gt 3610
_reflns_number_total 4488
_reflns_threshold_expression I>2\s(I)
_cod_data_source_file b207406k.txt
_cod_data_source_block '[ZnCl2(L)]'
_cod_original_cell_volume 1280.4(9)
_cod_database_code 7012103

loop_
_symmetry_equiv_pos_site_id
_symmetry_equiv_pos_as_xyz
1 x,y,z
2 -x,-y,-z

loop_
_atom_site_label
_atom_site_fract_x
_atom_site_fract_y
_atom_site_fract_z
_atom_site_U_iso_or_equiv
_atom_site_adp_type
_atom_site_type_symbol
_atom_site_occupancy
Zn 0.41777(4) 0.65337(3) 0.22894(3) 0.0396(1) Uani Zn 1.0
Cl1 0.47983(10) 0.66749(9) 0.08599(7) 0.0581(2) Uani Cl 1.0
Cl2 0.42706(10) 0.84363(8) 0.36691(6) 0.0595(2) Uani Cl 1.0
O1 -0.0803(3) 0.0885(3) 0.3989(2) 0.080(3) Uani O 1.0
O2 -0.2869(4) -0.0009(4) -0.0209(3) 0.122(4) Uani O 1.0
N1 0.1507(3) 0.2814(2) 0.2861(2) 0.0402(8) Uani N 1.0
N2 0.1717(3) 0.6211(2) 0.1800(2) 0.0449(4) Uani N 1.0
N3 0.6275(3) 0.5891(3) 0.2957(2) 0.0456(3) Uani N 1.0
N4 0.3604(3) 0.4519(2) 0.2134(2) 0.0412(4) Uani N 1.0
C1 0.3256(3) 0.4649(3) 0.3171(2) 0.0429(9) Uani C 1.0
C2 0.2918(3) 0.3383(3) 0.3283(2) 0.0424(9) Uani C 1.0
C3 0.3995(4) 0.2876(3) 0.3818(3) 0.051(2) Uani C 1.0
C4 0.3604(4) 0.1733(4) 0.3920(3) 0.056(3) Uani C 1.0
C5 0.2154(4) 0.1149(3) 0.3501(3) 0.051(2) Uani C 1.0
C6 0.1133(3) 0.1700(3) 0.2966(2) 0.043(1) Uani C 1.0
C7 -0.0409(3) 0.1081(3) 0.2439(3) 0.047(2) Uani C 1.0
C8 -0.1369(4) 0.0645(4) 0.2947(3) 0.061(2) Uani C 1.0
C9 -0.2786(4) 0.0032(4) 0.2404(4) 0.077(3) Uani C 1.0
C10 -0.3255(4) -0.0159(4) 0.1363(4) 0.084(4) Uani C 1.0
C11 -0.2335(5) 0.0272(4) 0.0855(4) 0.081(3) Uani C 1.0
C12 -0.0930(4) 0.0900(3) 0.1390(3) 0.059(2) Uani C 1.0
C13 -0.1818(6) 0.0810(6) 0.4616(4) 0.108(2) Uani C 1.0
C14 -0.2382(5) 0.0781(5) -0.0651(3) 0.089(1) Uani C 1.0
C15 0.2290(3) 0.3976(3) 0.1262(2) 0.0447(4) Uani C 1.0
C16 0.1144(3) 0.4963(3) 0.1382(2) 0.0471(4) Uani C 1.0
C17 -0.0400(4) 0.4617(4) 0.1061(3) 0.0577(5) Uani C 1.0
C18 -0.1361(4) 0.5573(4) 0.1156(3) 0.0672(6) Uani C 1.0
C19 -0.0786(4) 0.6849(4) 0.1578(3) 0.0648(7) Uani C 1.0
C20 0.0763(4) 0.7139(3) 0.1893(3) 0.0530(6) Uani C 1.0
C21 0.4937(4) 0.3795(3) 0.1901(2) 0.0460(4) Uani C 1.0
C22 0.6317(3) 0.4595(3) 0.2647(3) 0.0490(3) Uani C 1.0
C23 0.7556(4) 0.4051(4) 0.2981(3) 0.0609(6) Uani C 1.0
C24 0.8775(4) 0.4858(4) 0.3667(3) 0.0695(6) Uani C 1.0
C25 0.8736(4) 0.6181(4) 0.4007(3) 0.0649(4) Uani C 1.0
C26 0.7478(3) 0.6657(4) 0.3632(3) 0.0528(4) Uani C 1.0
H1C1 0.2357 0.5158 0.3282 0.045 Uani H 1.0
H2C1 0.4144 0.5143 0.3732 0.049 Uani H 1.0
HC3 0.5035 0.3327 0.4124 0.058 Uani H 1.0
HC4 0.4362 0.1336 0.4292 0.068 Uani H 1.0
HC5 0.1840 0.0333 0.3581 0.057 Uani H 1.0
HC9 -0.3472 -0.0272 0.2770 0.097 Uani H 1.0
HC10 -0.4273 -0.0615 0.0974 0.108 Uani H 1.0
HC12 -0.0275 0.1232 0.1023 0.067 Uani H 1.0
H1C13 -0.1255 0.1006 0.5348 0.108 Uani H 1.0
H2C13 -0.2573 0.1460 0.4635 0.108 Uani H 1.0
H3C13 -0.2350 -0.0088 0.4315 0.108 Uani H 1.0
H1C14 -0.2870 0.0445 -0.1414 0.089 Uani H 1.0
H2C14 -0.2656 0.1687 -0.0283 0.089 Uani H 1.0
H3C14 -0.1262 0.0793 -0.0582 0.089 Uani H 1.0
H1C15 0.1828 0.3164 0.1277 0.049 Uani H 1.0
H2C15 0.2620 0.3766 0.0576 0.046 Uani H 1.0
HC17 -0.0804 0.3679 0.0764 0.063 Uani H 1.0
HC18 -0.2474 0.5339 0.0918 0.080 Uani H 1.0
HC19 -0.1470 0.7562 0.1658 0.076 Uani H 1.0
HC20 0.1183 0.8074 0.2202 0.055 Uani H 1.0
H1C21 0.5039 0.3617 0.1162 0.047 Uani H 1.0
H2C21 0.4815 0.2950 0.1986 0.051 Uani H 1.0
HC23 0.7566 0.3082 0.2728 0.067 Uani H 1.0
HC24 0.9686 0.4481 0.3916 0.083 Uani H 1.0
HC25 0.9604 0.6787 0.4518 0.074 Uani H 1.0
HC26 0.7456 0.7625 0.3873 0.054 Uani H 1.0

loop_
_atom_site_aniso_label
_atom_site_aniso_U_11
_atom_site_aniso_U_22
_atom_site_aniso_U_33
_atom_site_aniso_U_12
_atom_site_aniso_U_13
_atom_site_aniso_U_23
_atom_site_aniso_type_symbol
Zn 0.0372(2) 0.0396(2) 0.0455(2) 0.0030(1) 0.0078(1) 0.0208(2) Zn
Cl1 0.0620(5) 0.0693(5) 0.0545(5) 0.0106(4) 0.0203(4) 0.0330(4) Cl
Cl2 0.0594(5) 0.0543(5) 0.0526(5) 0.0159(4) 0.0046(4) 0.0102(4) Cl
O1 0.069(1) 0.109(3) 0.086(5) -0.002(1) 0.027(1) 0.058(3) O
O2 0.108(2) 0.145(5) 0.096(6) -0.046(2) -0.036(2) 0.055(3) O
N1 0.038(2) 0.0454(9) 0.0435(9) 0.0066(9) 0.012(1) 0.0222(8) N
N2 0.0409(7) 0.0513(7) 0.0463(5) 0.0064(4) 0.0071(5) 0.0236(5) N
N3 0.0385(6) 0.0534(6) 0.0479(5) 0.0053(5) 0.0093(4) 0.0228(4) N
N4 0.0439(6) 0.0403(6) 0.0429(6) 0.0035(4) 0.0102(4) 0.0193(5) N
C1 0.040(2) 0.048(1) 0.044(1) 0.0028(8) 0.011(1) 0.0205(8) C
C2 0.039(2) 0.0507(8) 0.043(1) 0.0048(6) 0.009(1) 0.0240(7) C
C3 0.045(2) 0.066(2) 0.051(2) 0.0051(7) 0.004(1) 0.034(2) C
C4 0.054(3) 0.070(3) 0.059(4) 0.010(1) 0.008(1) 0.042(3) C
C5 0.056(3) 0.056(2) 0.054(3) 0.0099(9) 0.015(2) 0.034(2) C
C6 0.045(2) 0.047(1) 0.047(1) 0.0066(9) 0.015(2) 0.0239(9) C
C7 0.043(1) 0.042(2) 0.062(4) 0.007(1) 0.0149(8) 0.024(2) C
C8 0.048(1) 0.065(3) 0.084(5) 0.004(1) 0.020(1) 0.043(3) C
C9 0.048(1) 0.080(4) 0.121(6) -0.002(2) 0.014(1) 0.061(4) C
C10 0.055(1) 0.081(4) 0.122(7) -0.014(2) -0.007(2) 0.057(4) C
C11 0.067(1) 0.082(3) 0.088(5) -0.017(1) -0.011(1) 0.041(3) C
C12 0.055(1) 0.058(2) 0.064(4) -0.002(1) 0.0052(8) 0.027(2) C
C13 0.098(4) 0.147(5) 0.108(4) -0.008(3) 0.051(3) 0.069(4) C
C14 0.081(3) 0.118(4) 0.064(3) 0.029(3) 0.004(2) 0.034(3) C
C15 0.0479(7) 0.0448(6) 0.0425(6) -0.0028(5) 0.0090(5) 0.0187(5) C
C16 0.0409(7) 0.0559(6) 0.0455(6) -0.0009(5) 0.0055(5) 0.0224(4) C
C17 0.0419(8) 0.0781(8) 0.0515(8) -0.0054(6) 0.0031(6) 0.0266(6) C
C18 0.0404(8) 0.100(1) 0.062(1) 0.0058(6) 0.0032(7) 0.0358(9) C
C19 0.0463(8) 0.091(1) 0.064(1) 0.0203(6) 0.0081(7) 0.0382(9) C
C20 0.0475(7) 0.0641(8) 0.0541(7) 0.0162(5) 0.0096(6) 0.0302(7) C
C21 0.0522(7) 0.0439(6) 0.0481(7) 0.0106(5) 0.0153(5) 0.0221(5) C
C22 0.0453(6) 0.0556(6) 0.0524(6) 0.0141(5) 0.0133(4) 0.0261(4) C
C23 0.0533(7) 0.0755(8) 0.064(1) 0.0266(7) 0.0168(6) 0.0351(7) C
C24 0.0466(7) 0.099(1) 0.070(1) 0.0249(8) 0.0120(6) 0.041(1) C
C25 0.0390(7) 0.095(1) 0.0623(9) 0.0075(6) 0.0065(5) 0.0342(9) C
C26 0.0386(6) 0.0690(7) 0.0516(7) 0.0007(5) 0.0072(4) 0.0253(6) C

loop_
_geom_angle_atom_site_label_1
_geom_angle_atom_site_label_2
_geom_angle_atom_site_label_3
_geom_angle
_geom_angle_site_symmetry_1
_geom_angle_site_symmetry_2
_geom_angle_site_symmetry_3
_geom_angle_publ_flag
Cl1 Zn Cl2 115.59(4) 1_555 1_555 1_555 no
Cl1 Zn N2 100.25(7) 1_555 1_555 1_555 no
Cl1 Zn N3 101.09(7) 1_555 1_555 1_555 no
Cl1 Zn N4 114.59(7) 1_555 1_555 1_555 no
Cl2 Zn N2 97.09(7) 1_555 1_555 1_555 no
Cl2 Zn N3 95.79(7) 1_555 1_555 1_555 no
Cl2 Zn N4 129.80(7) 1_555 1_555 1_555 no
N2 Zn N3 147.22(9) 1_555 1_555 1_555 no
N2 Zn N4 75.01(9) 1_555 1_555 1_555 no
N3 Zn N4 73.57(9) 1_555 1_555 1_555 no
C8 O1 C13 118.1(3) 1_555 1_555 1_555 no
C11 O2 C14 119.6(4) 1_555 1_555 1_555 no
C2 N1 C6 118.1(2) 1_555 1_555 1_555 no
Zn N2 C16 115.5(2) 1_555 1_555 1_555 no
Zn N2 C20 126.1(2) 1_555 1_555 1_555 no
C16 N2 C20 118.4(3) 1_555 1_555 1_555 no
Zn N3 C22 115.5(2) 1_555 1_555 1_555 no
Zn N3 C26 126.8(2) 1_555 1_555 1_555 no
C22 N3 C26 117.6(3) 1_555 1_555 1_555 no
Zn N4 C1 105.7(2) 1_555 1_555 1_555 no
Zn N4 C15 106.6(2) 1_555 1_555 1_555 no
Zn N4 C21 107.2(2) 1_555 1_555 1_555 no
C1 N4 C15 112.7(2) 1_555 1_555 1_555 no
C1 N4 C21 112.3(2) 1_555 1_555 1_555 no
C15 N4 C21 112.0(2) 1_555 1_555 1_555 no
N4 C1 C2 115.7(2) 1_555 1_555 1_555 no
N1 C2 C1 115.7(2) 1_555 1_555 1_555 no
N1 C2 C3 122.8(3) 1_555 1_555 1_555 no
C1 C2 C3 121.4(3) 1_555 1_555 1_555 no
C2 C3 C4 118.7(3) 1_555 1_555 1_555 no
C3 C4 C5 119.0(3) 1_555 1_555 1_555 no
C4 C5 C6 119.5(3) 1_555 1_555 1_555 no
N1 C6 C5 121.9(3) 1_555 1_555 1_555 no
N1 C6 C7 115.8(3) 1_555 1_555 1_555 no
C5 C6 C7 122.3(3) 1_555 1_555 1_555 no
C6 C7 C8 122.4(3) 1_555 1_555 1_555 no
C6 C7 C12 119.2(3) 1_555 1_555 1_555 no
C8 C7 C12 118.4(3) 1_555 1_555 1_555 no
O1 C8 C7 115.5(3) 1_555 1_555 1_555 no
O1 C8 C9 124.5(3) 1_555 1_555 1_555 no
C7 C8 C9 120.0(4) 1_555 1_555 1_555 no
C8 C9 C10 120.3(4) 1_555 1_555 1_555 no
C9 C10 C11 120.6(4) 1_555 1_555 1_555 no
O2 C11 C10 116.9(4) 1_555 1_555 1_555 no
O2 C11 C12 123.3(4) 1_555 1_555 1_555 no
C10 C11 C12 119.8(4) 1_555 1_555 1_555 no
C7 C12 C11 121.0(3) 1_555 1_555 1_555 no
N4 C15 C16 109.5(2) 1_555 1_555 1_555 no
N2 C16 C15 115.3(3) 1_555 1_555 1_555 no
N2 C16 C17 121.7(3) 1_555 1_555 1_555 no
C15 C16 C17 123.1(3) 1_555 1_555 1_555 no
C16 C17 C18 119.3(3) 1_555 1_555 1_555 no
C17 C18 C19 119.3(3) 1_555 1_555 1_555 no
C18 C19 C20 118.9(3) 1_555 1_555 1_555 no
N2 C20 C19 122.3(3) 1_555 1_555 1_555 no
N4 C21 C22 109.3(2) 1_555 1_555 1_555 no
N3 C22 C21 115.0(3) 1_555 1_555 1_555 no
N3 C22 C23 122.1(3) 1_555 1_555 1_555 no
C21 C22 C23 122.9(3) 1_555 1_555 1_555 no
C22 C23 C24 119.1(4) 1_555 1_555 1_555 no
C23 C24 C25 119.5(3) 1_555 1_555 1_555 no
C24 C25 C26 118.4(3) 1_555 1_555 1_555 no
N3 C26 C25 123.3(3) 1_555 1_555 1_555 no

loop_
_geom_bond_atom_site_label_1
_geom_bond_atom_site_label_2
_geom_bond_distance
_geom_bond_site_symmetry_1
_geom_bond_site_symmetry_2
_geom_bond_publ_flag
Zn Cl1 2.234(1) 1_555 1_555 no
Zn Cl2 2.244(1) 1_555 1_555 no
Zn N2 2.193(2) 1_555 1_555 no
Zn N3 2.220(2) 1_555 1_555 no
Zn N4 2.215(2) 1_555 1_555 no
O1 C8 1.379(5) 1_555 1_555 no
O1 C13 1.401(5) 1_555 1_555 no
O2 C11 1.393(5) 1_555 1_555 no
O2 C14 1.362(6) 1_555 1_555 no
N1 C2 1.342(4) 1_555 1_555 no
N1 C6 1.349(4) 1_555 1_555 no
N2 C16 1.338(4) 1_555 1_555 no
N2 C20 1.341(4) 1_555 1_555 no
N3 C22 1.343(4) 1_555 1_555 no
N3 C26 1.341(4) 1_555 1_555 no
N4 C1 1.495(4) 1_555 1_555 no
N4 C15 1.475(4) 1_555 1_555 no
N4 C21 1.477(4) 1_555 1_555 no
C1 C2 1.510(4) 1_555 1_555 no
C2 C3 1.386(4) 1_555 1_555 no
C3 C4 1.381(4) 1_555 1_555 no
C4 C5 1.378(5) 1_555 1_555 no
C5 C6 1.387(4) 1_555 1_555 no
C6 C7 1.478(4) 1_555 1_555 no
C7 C8 1.402(4) 1_555 1_555 no
C7 C12 1.397(5) 1_555 1_555 no
C8 C9 1.386(5) 1_555 1_555 no
C9 C10 1.378(6) 1_555 1_555 no
C10 C11 1.374(6) 1_555 1_555 no
C11 C12 1.380(5) 1_555 1_555 no
C15 C16 1.507(4) 1_555 1_555 no
C16 C17 1.390(4) 1_555 1_555 no
C17 C18 1.368(5) 1_555 1_555 no
C18 C19 1.366(6) 1_555 1_555 no
C19 C20 1.386(5) 1_555 1_555 no
C21 C22 1.496(4) 1_555 1_555 no
C22 C23 1.379(4) 1_555 1_555 no
C23 C24 1.372(5) 1_555 1_555 no
C24 C25 1.369(6) 1_555 1_555 no
C25 C26 1.371(5) 1_555 1_555 no
